data_2217957
loop_
_publ_author_name
'Liu, Fei'
'Zhang, Fang'

_publ_section_title
;{\m-6,6'-Dimethoxy-2,2'-[propane-1,3-diylbis(nitrilomethylidyne)]diphenolato}dimethanoltrinitratonickel(II)praseodymium(III)
 methanol disolvate
;
_journal_coeditor_code LH2586
_journal_issue 4
_journal_name_full 'Acta Crystallographica Section E'
_journal_page_first m589
_journal_paper_doi 10.1107/S1600536808005357
_journal_volume 64
_journal_year 2008
_chemical_formula_iupac '[Ni Pr (C19 H20 N2 O4) (N O3)3 (C H4 O)2], 2C H4 O'
_chemical_formula_moiety 'C21 H28 N5 Ni O15 Pr, 2(C H4 O)'
_chemical_formula_sum 'C23 H36 N5 Ni O17 Pr'
_chemical_formula_weight 854.17
_chemical_name_systematic
;
{\m-6,6'-Dimethoxy-2,2'-[propane-1,3-diylbis(nitrilomethylidyne)]diphenolato}
dimethanoltrinitratonickel(II)praseodymium(III) methanol disolvate
;
_space_group_IT_number 14
_symmetry_cell_setting monoclinic
_symmetry_space_group_name_Hall '-P 2ybc'
_symmetry_space_group_name_H-M 'P 1 21/c 1'
_atom_sites_solution_hydrogens geom
_atom_sites_solution_primary direct
_atom_sites_solution_secondary difmap
_cell_angle_alpha 90.00
_cell_angle_beta 90.73(3)
_cell_angle_gamma 90.00
_cell_formula_units_Z 4
_cell_length_a 13.101(3)
_cell_length_b 11.128(2)
_cell_length_c 22.213(4)
_cell_measurement_reflns_used 24596
_cell_measurement_temperature 293(2)
_cell_measurement_theta_max 27.48
_cell_measurement_theta_min 3.01
_cell_volume 3238.1(11)
_computing_cell_refinement 'RAPID-AUTO (Rigaku, 1998)'
_computing_data_collection 'RAPID-AUTO (Rigaku, 1998)'
_computing_data_reduction 'CrystalStructure (Rigaku/MSC, 2002)'
_computing_molecular_graphics 'SHELXTL (Sheldrick, 2008)'
_computing_publication_material 'SHELXL97 (Sheldrick, 2008)'
_computing_structure_refinement 'SHELXL97 (Sheldrick, 2008)'
_computing_structure_solution 'SHELXS97 (Sheldrick, 2008)'
_diffrn_ambient_temperature 293(2)
_diffrn_measured_fraction_theta_full 0.991
_diffrn_measured_fraction_theta_max 0.991
_diffrn_measurement_device_type 'Rigaku R-AXIS RAPID'
_diffrn_measurement_method \w
_diffrn_radiation_monochromator graphite
_diffrn_radiation_source 'fine-focus sealed tube'
_diffrn_radiation_type MoK\a
_diffrn_radiation_wavelength 0.71073
_diffrn_reflns_av_R_equivalents 0.0363
_diffrn_reflns_av_sigmaI/netI 0.0310
_diffrn_reflns_limit_h_max 16
_diffrn_reflns_limit_h_min -17
_diffrn_reflns_limit_k_max 12
_diffrn_reflns_limit_k_min -14
_diffrn_reflns_limit_l_max 28
_diffrn_reflns_limit_l_min -28
_diffrn_reflns_number 30138
_diffrn_reflns_theta_full 27.48
_diffrn_reflns_theta_max 27.48
_diffrn_reflns_theta_min 3.01
_diffrn_standards_decay_% 0
_diffrn_standards_interval_count 0
_diffrn_standards_interval_time 0
_diffrn_standards_number 0
_exptl_absorpt_coefficient_mu 2.150
_exptl_absorpt_correction_T_max 0.6742
_exptl_absorpt_correction_T_min 0.5363
_exptl_absorpt_correction_type multi-scan
_exptl_absorpt_process_details '(ABSCOR; Higashi, 1995)'
_exptl_crystal_colour green
_exptl_crystal_density_diffrn 1.752
_exptl_crystal_density_method 'not measured'
_exptl_crystal_description block
_exptl_crystal_F_000 1728
_exptl_crystal_size_max 0.33
_exptl_crystal_size_mid 0.31
_exptl_crystal_size_min 0.20
_refine_diff_density_max 0.675
_refine_diff_density_min -0.341
_refine_ls_extinction_method none
_refine_ls_goodness_of_fit_ref 1.026
_refine_ls_hydrogen_treatment constr
_refine_ls_matrix_type full
_refine_ls_number_parameters 430
_refine_ls_number_reflns 7364
_refine_ls_number_restraints 0
_refine_ls_restrained_S_all 1.026
_refine_ls_R_factor_all 0.0386
_refine_ls_R_factor_gt 0.0290
_refine_ls_shift/su_max 0.004
_refine_ls_shift/su_mean 0.000
_refine_ls_structure_factor_coef Fsqd
_refine_ls_weighting_details 'calc w=1/[\s^2^(Fo^2^)+(0.0247P)^2^+3.534P] where P=(Fo^2^+2Fc^2^)/3'
_refine_ls_weighting_scheme calc
_refine_ls_wR_factor_gt 0.0632
_refine_ls_wR_factor_ref 0.0670
_reflns_number_gt 6223
_reflns_number_total 7364
_reflns_threshold_expression I>2\s(I)
_cod_data_source_file lh2586.cif
_cod_data_source_block I
_cod_original_sg_symbol_H-M 'P 21/c'
_cod_database_code 2217957
_cod_database_fobs_code 2217957

loop_
_symmetry_equiv_pos_as_xyz
'x, y, z'
'-x, y+1/2, -z+1/2'
'-x, -y, -z'
'x, -y-1/2, z-1/2'

loop_
_atom_site_type_symbol
_atom_site_label
_atom_site_fract_x
_atom_site_fract_y
_atom_site_fract_z
_atom_site_U_iso_or_equiv
_atom_site_adp_type
_atom_site_calc_flag
_atom_site_refinement_flags
_atom_site_occupancy
Pr Pr1 0.216569(12) 0.702799(13) 0.077562(7) 0.03122(5) Uani d . 1
Ni Ni2 0.17232(3) 0.98440(3) 0.146000(15) 0.03016(8) Uani d . 1
O O1 0.28024(14) 0.90073(17) 0.09639(9) 0.0331(4) Uani d . 1
O O2 0.40132(16) 0.7479(2) 0.04462(10) 0.0443(5) Uani d . 1
O O3 0.10030(14) 0.82365(17) 0.13252(9) 0.0327(4) Uani d . 1
O O4 0.03400(16) 0.61709(18) 0.09151(10) 0.0412(5) Uani d . 1
O O5 0.0847(2) 0.7706(3) -0.00279(12) 0.0713(8) Uani d . 1
O O6 0.1076(3) 0.8251(4) -0.09346(14) 0.1064(13) Uani d . 1
O O7 0.2344(2) 0.7767(3) -0.03470(14) 0.0868(10) Uani d . 1
O O8 0.2129(3) 0.5235(3) 0.00588(16) 0.0864(11) Uani d . 1
O O9 0.2963(3) 0.3558(3) 0.01513(19) 0.0981(12) Uani d . 1
O O10 0.3143(3) 0.4978(3) 0.07861(15) 0.0910(11) Uani d . 1
O O11 0.1916(2) 0.5814(3) 0.17783(13) 0.0689(8) Uani d . 1
O O12 0.3064(3) 0.5697(4) 0.24869(14) 0.1008(12) Uani d . 1
O O13 0.3325(2) 0.6765(2) 0.16994(11) 0.0538(6) Uani d . 1
O O14 0.23893(18) 0.9184(2) 0.22722(9) 0.0477(5) Uani d . 1
H H14O 0.2809 0.9580 0.2489 0.072 Uiso d R 1
O O15 0.10034(18) 1.0504(2) 0.06495(9) 0.0491(6) Uani d . 1
H H15O 0.0438 1.0841 0.0727 0.074 Uiso d R 1
N N1 0.2617(2) 1.1332(2) 0.15446(11) 0.0388(6) Uani d . 1
N N2 0.0495(2) 1.0458(2) 0.19041(10) 0.0366(5) Uani d . 1
N N3 0.1414(3) 0.7903(3) -0.04484(14) 0.0579(8) Uani d . 1
N N4 0.2736(2) 0.4548(3) 0.03316(16) 0.0560(8) Uani d . 1
N N5 0.2774(3) 0.6073(3) 0.20013(14) 0.0566(8) Uani d . 1
C C1 0.3769(2) 0.9339(3) 0.09110(12) 0.0333(6) Uani d . 1
C C2 0.4459(2) 0.8550(3) 0.06371(13) 0.0374(6) Uani d . 1
C C3 0.5472(3) 0.8817(3) 0.05670(16) 0.0499(8) Uani d . 1
H H3A 0.5904 0.8274 0.0380 0.060 Uiso calc R 1
C C4 0.5842(3) 0.9906(4) 0.07772(18) 0.0567(9) Uani d . 1
H H4A 0.6530 1.0094 0.0737 0.068 Uiso calc R 1
C C5 0.5199(3) 1.0699(3) 0.10423(17) 0.0540(9) Uani d . 1
H H5A 0.5455 1.1428 0.1181 0.065 Uiso calc R 1
C C6 0.4161(2) 1.0446(3) 0.11116(13) 0.0395(7) Uani d . 1
C C7 0.3546(3) 1.1377(3) 0.13829(14) 0.0413(7) Uani d . 1
H H7A 0.3873 1.2108 0.1448 0.050 Uiso calc R 1
C C8 0.2245(3) 1.2444(3) 0.18456(18) 0.0564(9) Uani d . 1
H H8A 0.2503 1.3137 0.1631 0.068 Uiso calc R 1
H H8B 0.2525 1.2471 0.2252 0.068 Uiso calc R 1
C C9 0.1106(3) 1.2537(3) 0.18762(17) 0.0558(9) Uani d . 1
H H9A 0.0827 1.2504 0.1470 0.067 Uiso calc R 1
H H9B 0.0932 1.3315 0.2043 0.067 Uiso calc R 1
C C10 0.0603(3) 1.1579(3) 0.22453(16) 0.0527(9) Uani d . 1
H H10A 0.1008 1.1432 0.2606 0.063 Uiso calc R 1
H H10B -0.0066 1.1855 0.2367 0.063 Uiso calc R 1
C C11 -0.0395(2) 1.0003(3) 0.18771(13) 0.0403(7) Uani d . 1
H H11A -0.0911 1.0428 0.2067 0.048 Uiso calc R 1
C C12 -0.0691(2) 0.8885(3) 0.15801(12) 0.0355(6) Uani d . 1
C C13 -0.1738(2) 0.8634(3) 0.15589(15) 0.0444(7) Uani d . 1
H H13A -0.2194 0.9190 0.1714 0.053 Uiso calc R 1
C C14 -0.2104(2) 0.7590(3) 0.13152(16) 0.0501(8) Uani d . 1
H H14A -0.2804 0.7448 0.1295 0.060 Uiso calc R 1
C C15 -0.1421(2) 0.6738(3) 0.10978(14) 0.0420(7) Uani d . 1
H H15A -0.1661 0.6014 0.0941 0.050 Uiso calc R 1
C C16 -0.0397(2) 0.6973(3) 0.11158(12) 0.0341(6) Uani d . 1
C C17 0.0003(2) 0.8059(3) 0.13400(12) 0.0312(6) Uani d . 1
C C18 0.0043(3) 0.4945(3) 0.0871(2) 0.0624(11) Uani d . 1
H H18A -0.0303 0.4712 0.1231 0.094 Uiso calc R 1
H H18B 0.0639 0.4453 0.0822 0.094 Uiso calc R 1
H H18C -0.0406 0.4842 0.0530 0.094 Uiso calc R 1
C C19 0.4576(3) 0.6741(3) 0.0038(2) 0.0649(11) Uani d . 1
H H19A 0.4859 0.7234 -0.0273 0.097 Uiso calc R 1
H H19B 0.4128 0.6153 -0.0140 0.097 Uiso calc R 1
H H19C 0.5117 0.6340 0.0253 0.097 Uiso calc R 1
C C20 0.1849(4) 0.8569(4) 0.27271(18) 0.0739(13) Uani d . 1
H H20A 0.2319 0.8112 0.2970 0.111 Uiso calc R 1
H H20B 0.1358 0.8038 0.2544 0.111 Uiso calc R 1
H H20C 0.1503 0.9141 0.2976 0.111 Uiso calc R 1
C C21 0.1500(3) 1.0961(4) 0.01370(16) 0.0643(11) Uani d . 1
H H21A 0.1109 1.0764 -0.0218 0.096 Uiso calc R 1
H H21B 0.2168 1.0611 0.0110 0.096 Uiso calc R 1
H H21C 0.1561 1.1818 0.0171 0.096 Uiso calc R 1
O O16 0.3699(3) 1.0418(3) 0.29578(16) 0.1010(12) Uani d . 1
H H16O 0.4077 1.0979 0.2828 0.151 Uiso d R 1
C C22 0.4115(5) 0.9988(7) 0.3500(3) 0.127(2) Uani d . 1
H H22A 0.4757 0.9605 0.3424 0.191 Uiso calc R 1
H H22B 0.3655 0.9417 0.3674 0.191 Uiso calc R 1
H H22C 0.4217 1.0646 0.3773 0.191 Uiso calc R 1
O O17 0.5098(3) 0.7213(4) 0.2466(2) 0.1223(15) Uani d . 1
H H17O 0.4579 0.7078 0.2242 0.183 Uiso d R 1
C C23 0.5316(4) 0.8313(5) 0.2238(2) 0.0912(15) Uani d . 1
H H23A 0.4757 0.8849 0.2311 0.137 Uiso calc R 1
H H23B 0.5422 0.8248 0.1813 0.137 Uiso calc R 1
H H23C 0.5923 0.8620 0.2430 0.137 Uiso calc R 1

loop_
_atom_site_aniso_label
_atom_site_aniso_U_11
_atom_site_aniso_U_22
_atom_site_aniso_U_33
_atom_site_aniso_U_12
_atom_site_aniso_U_13
_atom_site_aniso_U_23
Pr1 0.02647(8) 0.02928(8) 0.03787(9) 0.00184(6) -0.00064(6) -0.00402(6)
Ni2 0.02980(19) 0.02824(17) 0.03245(18) 0.00080(14) 0.00038(14) -0.00305(14)
O1 0.0260(10) 0.0323(10) 0.0412(10) -0.0017(8) 0.0033(8) -0.0039(8)
O2 0.0329(12) 0.0451(12) 0.0550(13) 0.0028(10) 0.0102(10) -0.0096(10)
O3 0.0254(10) 0.0331(10) 0.0395(10) -0.0007(8) 0.0023(8) -0.0058(8)
O4 0.0332(11) 0.0323(11) 0.0581(13) -0.0039(9) 0.0015(10) -0.0054(9)
O5 0.0480(16) 0.110(2) 0.0565(16) 0.0155(16) 0.0019(13) 0.0115(16)
O6 0.097(3) 0.156(4) 0.066(2) 0.010(3) -0.0267(18) 0.047(2)
O7 0.0560(19) 0.133(3) 0.0713(19) 0.0041(19) -0.0019(15) 0.0353(19)
O8 0.074(2) 0.073(2) 0.112(2) 0.0265(17) -0.0351(19) -0.0507(18)
O9 0.069(2) 0.0542(18) 0.171(3) 0.0109(15) 0.006(2) -0.053(2)
O10 0.130(3) 0.0625(19) 0.080(2) 0.0355(19) -0.025(2) -0.0164(16)
O11 0.0482(16) 0.079(2) 0.0792(19) -0.0052(14) -0.0038(14) 0.0269(15)
O12 0.090(3) 0.141(3) 0.071(2) 0.005(2) -0.0150(18) 0.055(2)
O13 0.0548(15) 0.0523(14) 0.0540(14) -0.0093(12) -0.0132(11) 0.0091(11)
O14 0.0496(14) 0.0531(14) 0.0403(12) -0.0043(11) -0.0052(10) 0.0072(10)
O15 0.0446(14) 0.0628(15) 0.0399(12) 0.0076(11) -0.0007(10) 0.0083(10)
N1 0.0467(16) 0.0302(13) 0.0394(13) -0.0045(11) -0.0014(11) -0.0027(10)
N2 0.0371(14) 0.0386(13) 0.0342(12) 0.0052(11) 0.0007(10) -0.0062(10)
N3 0.054(2) 0.0603(19) 0.0587(19) 0.0014(16) -0.0162(16) 0.0103(15)
N4 0.0458(18) 0.0390(16) 0.084(2) -0.0042(13) 0.0132(16) -0.0199(15)
N5 0.056(2) 0.0598(19) 0.0539(18) 0.0065(16) 0.0000(15) 0.0146(15)
C1 0.0291(15) 0.0411(16) 0.0297(13) -0.0023(12) -0.0037(11) 0.0061(11)
C2 0.0286(15) 0.0449(17) 0.0387(15) -0.0006(13) 0.0007(12) 0.0042(13)
C3 0.0310(17) 0.061(2) 0.058(2) 0.0007(15) 0.0055(15) 0.0071(17)
C4 0.0290(17) 0.069(2) 0.072(2) -0.0102(17) 0.0045(16) 0.0066(19)
C5 0.043(2) 0.055(2) 0.064(2) -0.0178(17) -0.0035(17) 0.0033(17)
C6 0.0351(17) 0.0419(17) 0.0413(16) -0.0074(13) -0.0027(13) 0.0049(13)
C7 0.0466(19) 0.0345(16) 0.0427(16) -0.0128(14) -0.0052(14) 0.0014(12)
C8 0.064(3) 0.0385(18) 0.066(2) -0.0066(17) 0.0016(19) -0.0156(16)
C9 0.070(3) 0.0344(17) 0.062(2) 0.0127(17) -0.0095(19) -0.0133(16)
C10 0.052(2) 0.050(2) 0.056(2) 0.0082(16) 0.0050(17) -0.0218(16)
C11 0.0379(17) 0.0450(17) 0.0380(15) 0.0119(14) 0.0065(13) -0.0019(13)
C12 0.0302(15) 0.0437(16) 0.0326(14) 0.0052(13) 0.0039(11) 0.0037(12)
C13 0.0290(16) 0.0530(19) 0.0513(18) 0.0068(14) 0.0065(13) 0.0035(15)
C14 0.0255(16) 0.068(2) 0.057(2) -0.0038(15) 0.0005(14) 0.0039(17)
C15 0.0322(16) 0.0441(17) 0.0496(18) -0.0067(13) -0.0009(13) -0.0017(14)
C16 0.0305(15) 0.0382(15) 0.0336(14) 0.0008(12) 0.0004(11) 0.0042(12)
C17 0.0263(13) 0.0379(15) 0.0295(13) 0.0010(12) 0.0008(10) 0.0045(11)
C18 0.052(2) 0.0362(18) 0.100(3) -0.0080(16) 0.009(2) -0.0035(18)
C19 0.059(2) 0.052(2) 0.084(3) 0.0058(18) 0.032(2) -0.0128(19)
C20 0.090(3) 0.077(3) 0.055(2) -0.014(3) 0.002(2) 0.019(2)
C21 0.069(3) 0.073(3) 0.051(2) 0.004(2) 0.0041(18) 0.0223(19)
O16 0.107(3) 0.101(3) 0.093(2) -0.009(2) -0.046(2) -0.006(2)
C22 0.128(6) 0.160(7) 0.092(4) 0.022(5) -0.049(4) -0.010(4)
O17 0.085(3) 0.119(3) 0.161(4) -0.011(2) -0.052(3) 0.011(3)
C23 0.085(4) 0.096(4) 0.093(4) 0.014(3) -0.011(3) 0.017(3)

loop_
_atom_type_symbol
_atom_type_description
_atom_type_scat_dispersion_real
_atom_type_scat_dispersion_imag
_atom_type_scat_source
C C 0.0033 0.0016 'International Tables Vol C Tables 4.2.6.8 and 6.1.1.4'
H H 0.0000 0.0000 'International Tables Vol C Tables 4.2.6.8 and 6.1.1.4'
N N 0.0061 0.0033 'International Tables Vol C Tables 4.2.6.8 and 6.1.1.4'
Ni Ni 0.3393 1.1124 'International Tables Vol C Tables 4.2.6.8 and 6.1.1.4'
O O 0.0106 0.0060 'International Tables Vol C Tables 4.2.6.8 and 6.1.1.4'
Pr Pr -0.2180 2.8214 'International Tables Vol C Tables 4.2.6.8 and 6.1.1.4'

loop_
_geom_angle_atom_site_label_1
_geom_angle_atom_site_label_2
_geom_angle_atom_site_label_3
_geom_angle
O3 Pr1 O1 67.28(6)
O3 Pr1 O8 138.96(9)
O1 Pr1 O8 146.42(10)
O3 Pr1 O13 91.75(8)
O1 Pr1 O13 76.24(7)
O8 Pr1 O13 114.71(10)
O3 Pr1 O5 76.27(8)
O1 Pr1 O5 94.63(9)
O8 Pr1 O5 77.86(11)
O13 Pr1 O5 167.18(9)
O3 Pr1 O2 129.99(7)
O1 Pr1 O2 62.94(7)
O8 Pr1 O2 89.17(10)
O13 Pr1 O2 72.56(8)
O5 Pr1 O2 111.60(8)
O3 Pr1 O4 63.26(7)
O1 Pr1 O4 129.60(6)
O8 Pr1 O4 77.13(10)
O13 Pr1 O4 113.66(8)
O5 Pr1 O4 65.20(9)
O2 Pr1 O4 166.28(7)
O3 Pr1 O10 143.55(9)
O1 Pr1 O10 129.23(10)
O8 Pr1 O10 47.88(10)
O13 Pr1 O10 66.87(9)
O5 Pr1 O10 125.74(10)
O2 Pr1 O10 73.27(11)
O4 Pr1 O10 97.47(10)
O3 Pr1 O11 76.63(8)
O1 Pr1 O11 111.86(8)
O8 Pr1 O11 97.19(11)
O13 Pr1 O11 48.68(8)
O5 Pr1 O11 130.31(9)
O2 Pr1 O11 117.78(8)
O4 Pr1 O11 65.52(8)
O10 Pr1 O11 67.06(11)
O3 Pr1 O7 111.93(9)
O1 Pr1 O7 80.99(10)
O8 Pr1 O7 69.83(13)
O13 Pr1 O7 137.39(9)
O5 Pr1 O7 47.29(9)
O2 Pr1 O7 65.04(9)
O4 Pr1 O7 108.65(9)
O10 Pr1 O7 103.36(11)
O11 Pr1 O7 166.94(11)
O3 Pr1 Ni2 33.79(5)
O1 Pr1 Ni2 33.53(5)
O8 Pr1 Ni2 163.62(8)
O13 Pr1 Ni2 81.66(6)
O5 Pr1 Ni2 85.78(7)
O2 Pr1 Ni2 96.25(5)
O4 Pr1 Ni2 96.77(5)
O10 Pr1 Ni2 148.47(7)
O11 Pr1 Ni2 93.93(7)
O7 Pr1 Ni2 98.46(9)
N2 Ni2 O1 170.50(9)
N2 Ni2 N1 98.11(10)
O1 Ni2 N1 91.11(9)
N2 Ni2 O3 89.90(9)
O1 Ni2 O3 80.93(8)
N1 Ni2 O3 171.92(9)
N2 Ni2 O14 91.34(10)
O1 Ni2 O14 91.21(9)
N1 Ni2 O14 88.46(10)
O3 Ni2 O14 90.33(9)
N2 Ni2 O15 87.12(10)
O1 Ni2 O15 90.18(9)
N1 Ni2 O15 92.60(10)
O3 Ni2 O15 88.82(9)
O14 Ni2 O15 178.24(9)
N2 Ni2 Pr1 130.30(7)
O1 Ni2 Pr1 40.58(5)
N1 Ni2 Pr1 131.58(8)
O3 Ni2 Pr1 40.40(5)
O14 Ni2 Pr1 89.48(7)
O15 Ni2 Pr1 90.87(7)
C1 O1 Ni2 126.40(18)
C1 O1 Pr1 124.92(17)
Ni2 O1 Pr1 105.89(8)
C2 O2 C19 117.8(3)
C2 O2 Pr1 118.10(16)
C19 O2 Pr1 123.9(2)
C17 O3 Ni2 125.58(17)
C17 O3 Pr1 124.57(17)
Ni2 O3 Pr1 105.82(8)
C16 O4 C18 116.6(2)
C16 O4 Pr1 116.51(16)
C18 O4 Pr1 126.5(2)
N3 O5 Pr1 100.0(2)
N3 O7 Pr1 96.4(2)
N4 O8 Pr1 99.7(2)
N4 O10 Pr1 97.2(2)
N5 O11 Pr1 95.5(2)
N5 O13 Pr1 99.1(2)
C20 O14 Ni2 124.7(2)
C20 O14 H14O 99.9
Ni2 O14 H14O 123.9
C21 O15 Ni2 126.6(2)
C21 O15 H15O 114.5
Ni2 O15 H15O 110.8
C7 N1 C8 114.4(3)
C7 N1 Ni2 123.8(2)
C8 N1 Ni2 121.7(2)
C11 N2 C10 116.5(3)
C11 N2 Ni2 125.3(2)
C10 N2 Ni2 117.9(2)
O5 N3 O6 121.0(4)
O5 N3 O7 116.3(3)
O6 N3 O7 122.7(4)
O9 N4 O10 121.2(4)
O9 N4 O8 123.5(4)
O10 N4 O8 115.1(3)
O12 N5 O11 122.7(3)
O12 N5 O13 120.7(4)
O11 N5 O13 116.6(3)
O1 C1 C2 119.1(3)
O1 C1 C6 124.2(3)
C2 C1 C6 116.8(3)
C3 C2 O2 123.7(3)
C3 C2 C1 122.9(3)
O2 C2 C1 113.4(2)
C2 C3 C4 119.2(3)
C2 C3 H3A 120.4
C4 C3 H3A 120.4
C5 C4 C3 119.8(3)
C5 C4 H4A 120.1
C3 C4 H4A 120.1
C4 C5 C6 121.8(3)
C4 C5 H5A 119.1
C6 C5 H5A 119.1
C5 C6 C1 119.5(3)
C5 C6 C7 116.7(3)
C1 C6 C7 123.8(3)
N1 C7 C6 128.9(3)
N1 C7 H7A 115.6
C6 C7 H7A 115.6
N1 C8 C9 114.2(3)
N1 C8 H8A 108.7
C9 C8 H8A 108.7
N1 C8 H8B 108.7
C9 C8 H8B 108.7
H8A C8 H8B 107.6
C8 C9 C10 114.8(3)
C8 C9 H9A 108.6
C10 C9 H9A 108.6
C8 C9 H9B 108.6
C10 C9 H9B 108.6
H9A C9 H9B 107.5
N2 C10 C9 111.2(3)
N2 C10 H10A 109.4
C9 C10 H10A 109.4
N2 C10 H10B 109.4
C9 C10 H10B 109.4
H10A C10 H10B 108.0
N2 C11 C12 126.8(3)
N2 C11 H11A 116.6
C12 C11 H11A 116.6
C13 C12 C17 119.7(3)
C13 C12 C11 116.1(3)
C17 C12 C11 124.1(3)
C14 C13 C12 121.5(3)
C14 C13 H13A 119.3
C12 C13 H13A 119.3
C13 C14 C15 119.4(3)
C13 C14 H14A 120.3
C15 C14 H14A 120.3
C16 C15 C14 119.6(3)
C16 C15 H15A 120.2
C14 C15 H15A 120.2
C15 C16 O4 123.5(3)
C15 C16 C17 122.5(3)
O4 C16 C17 114.0(2)
O3 C17 C12 123.9(3)
O3 C17 C16 119.0(2)
C12 C17 C16 117.2(3)
O4 C18 H18A 109.5
O4 C18 H18B 109.5
H18A C18 H18B 109.5
O4 C18 H18C 109.5
H18A C18 H18C 109.5
H18B C18 H18C 109.5
O2 C19 H19A 109.5
O2 C19 H19B 109.5
H19A C19 H19B 109.5
O2 C19 H19C 109.5
H19A C19 H19C 109.5
H19B C19 H19C 109.5
O14 C20 H20A 109.5
O14 C20 H20B 109.5
H20A C20 H20B 109.5
O14 C20 H20C 109.5
H20A C20 H20C 109.5
H20B C20 H20C 109.5
O15 C21 H21A 109.5
O15 C21 H21B 109.5
H21A C21 H21B 109.5
O15 C21 H21C 109.5
H21A C21 H21C 109.5
H21B C21 H21C 109.5
C22 O16 H16O 108.8
O16 C22 H22A 109.5
O16 C22 H22B 109.5
H22A C22 H22B 109.5
O16 C22 H22C 109.5
H22A C22 H22C 109.5
H22B C22 H22C 109.5
C23 O17 H17O 96.4
O17 C23 H23A 109.5
O17 C23 H23B 109.5
H23A C23 H23B 109.5
O17 C23 H23C 109.5
H23A C23 H23C 109.5
H23B C23 H23C 109.5

loop_
_geom_bond_atom_site_label_1
_geom_bond_atom_site_label_2
_geom_bond_distance
Pr1 O3 2.3804(19)
Pr1 O1 2.3903(19)
Pr1 O8 2.552(3)
Pr1 O13 2.554(2)
Pr1 O5 2.580(3)
Pr1 O2 2.587(2)
Pr1 O4 2.597(2)
Pr1 O10 2.616(3)
Pr1 O11 2.629(3)
Pr1 O7 2.639(3)
Pr1 Ni2 3.5340(6)
Ni2 N2 2.018(2)
Ni2 O1 2.0298(19)
Ni2 N1 2.035(2)
Ni2 O3 2.0427(19)
Ni2 O14 2.125(2)
Ni2 O15 2.151(2)
O1 C1 1.325(3)
O2 C2 1.391(4)
O2 C19 1.434(4)
O3 C17 1.325(3)
O4 C16 1.393(3)
O4 C18 1.422(4)
O5 N3 1.221(4)
O6 N3 1.225(4)
O7 N3 1.245(4)
O8 N4 1.254(4)
O9 N4 1.210(4)
O10 N4 1.232(4)
O11 N5 1.256(4)
O12 N5 1.213(4)
O13 N5 1.256(4)
O14 C20 1.417(4)
O14 H14O 0.8501
O15 C21 1.413(4)
O15 H15O 0.8500
N1 C7 1.274(4)
N1 C8 1.492(4)
N2 C11 1.271(4)
N2 C10 1.466(4)
C1 C2 1.405(4)
C1 C6 1.406(4)
C2 C3 1.370(4)
C3 C4 1.384(5)
C3 H3A 0.9300
C4 C5 1.360(5)
C4 H4A 0.9300
C5 C6 1.399(4)
C5 H5A 0.9300
C6 C7 1.448(4)
C7 H7A 0.9300
C8 C9 1.498(5)
C8 H8A 0.9700
C8 H8B 0.9700
C9 C10 1.502(5)
C9 H9A 0.9700
C9 H9B 0.9700
C10 H10A 0.9700
C10 H10B 0.9700
C11 C12 1.459(4)
C11 H11A 0.9300
C12 C13 1.400(4)
C12 C17 1.403(4)
C13 C14 1.366(5)
C13 H13A 0.9300
C14 C15 1.394(5)
C14 H14A 0.9300
C15 C16 1.367(4)
C15 H15A 0.9300
C16 C17 1.406(4)
C18 H18A 0.9600
C18 H18B 0.9600
C18 H18C 0.9600
C19 H19A 0.9600
C19 H19B 0.9600
C19 H19C 0.9600
C20 H20A 0.9600
C20 H20B 0.9600
C20 H20C 0.9600
C21 H21A 0.9600
C21 H21B 0.9600
C21 H21C 0.9600
O16 C22 1.399(6)
O16 H16O 0.8499
C22 H22A 0.9600
C22 H22B 0.9600
C22 H22C 0.9600
O17 C23 1.356(6)
O17 H17O 0.8500
C23 H23A 0.9600
C23 H23B 0.9600
C23 H23C 0.9600

loop_
_geom_hbond_atom_site_label_D
_geom_hbond_atom_site_label_H
_geom_hbond_atom_site_label_A
_geom_hbond_site_symmetry_A
_geom_hbond_distance_DH
_geom_hbond_distance_HA
_geom_hbond_distance_DA
_geom_hbond_angle_DHA
O14 H14O O16 . 0.85 1.81 2.661(4) 179.5
O15 H15O O6 3_575 0.85 2.28 3.128(5) 179.9
O16 H16O O17 2_655 0.85 1.87 2.720(6) 179.4
O17 H17O O13 . 0.85 2.05 2.905(5) 179.6
